data_1563115
loop_
_publ_author_name
'McMillen, Colin'
'Heyward, Carla'
'Giesber, Henry'
'Kolis, Joseph'

_publ_section_title
;
 Crystal structures of the novel hydrated borates Ba2B5O9(OH), Sr2B5O9(OH)
 and Li2Sr8B22O41(OH)2
;
_journal_issue 11
_journal_name_full 'Journal of Solid State Chemistry'
_journal_page_first 2966
_journal_page_last 2971
_journal_paper_doi 10.1016/j.jssc.2011.08.023
_journal_volume 184
_journal_year 2011
_chemical_formula_sum 'B22 H2 Li2 O43 Sr8'
_chemical_formula_weight 1642.68
_space_group_IT_number 2
_space_group_name_Hall '-P 1'
_space_group_name_H-M_alt 'P -1'
_symmetry_cell_setting triclinic
_symmetry_space_group_name_H-M 'P -1'
_atom_sites_solution_hydrogens geom
_atom_sites_solution_primary direct
_atom_sites_solution_secondary difmap
_cell_angle_alpha 101.21(3)
_cell_angle_beta 93.96(3)
_cell_angle_gamma 90.67(3)
_cell_formula_units_Z 1
_cell_length_a 6.4684(13)
_cell_length_b 8.4513(17)
_cell_length_c 14.881(3)
_cell_measurement_reflns_used 4360
_cell_measurement_temperature 293(2)
_cell_measurement_theta_max 26.0058
_cell_measurement_theta_min 2.4576
_cell_volume 795.8(3)
_computing_cell_refinement 'CrystalClear (Rigaku/MSC, 1999)'
_computing_data_collection 'CrystalClear (Rigaku/MSC, 1999)'
_computing_data_reduction 'CrystalClear (Rigaku/MSC, 1999)'
_computing_molecular_graphics 'SHELXTL (Bruker-AXS, 1999)'
_computing_publication_material 'SHELXTL (Bruker-AXS, 1999)'
_computing_structure_refinement 'SHELXTL (Bruker-AXS, 1999)'
_computing_structure_solution 'SHELXTL (Bruker-AXS, 1999)'
_diffrn_ambient_temperature 293(2)
_diffrn_detector_area_resol_mean 14.6199
_diffrn_measured_fraction_theta_full 0.992
_diffrn_measured_fraction_theta_max 0.992
_diffrn_measurement_device_type 'Rigaku AFC8S'
_diffrn_measurement_method '\w scans'
_diffrn_radiation_monochromator graphite
_diffrn_radiation_source 'fine-focus sealed tube'
_diffrn_radiation_type MoK\a
_diffrn_radiation_wavelength 0.71073
_diffrn_reflns_av_R_equivalents 0.0637
_diffrn_reflns_av_sigmaI/netI 0.0689
_diffrn_reflns_limit_h_max 7
_diffrn_reflns_limit_h_min -7
_diffrn_reflns_limit_k_max 10
_diffrn_reflns_limit_k_min -10
_diffrn_reflns_limit_l_max 17
_diffrn_reflns_limit_l_min -17
_diffrn_reflns_number 6962
_diffrn_reflns_theta_full 25.25
_diffrn_reflns_theta_max 25.25
_diffrn_reflns_theta_min 2.46
_diffrn_standards_decay_% 0
_diffrn_standards_interval_count 0
_diffrn_standards_interval_time 0
_diffrn_standards_number 0
_exptl_absorpt_coefficient_mu 13.464
_exptl_absorpt_correction_T_max 0.5525
_exptl_absorpt_correction_T_min 0.1737
_exptl_absorpt_correction_type multi-scan
_exptl_absorpt_process_details 'REQAB, CrystalClear'
_exptl_crystal_colour colorless
_exptl_crystal_density_diffrn 3.428
_exptl_crystal_density_method 'not measured'
_exptl_crystal_description rod
_exptl_crystal_F_000 766
_exptl_crystal_size_max 0.20
_exptl_crystal_size_mid 0.10
_exptl_crystal_size_min 0.05
_refine_diff_density_max 1.200
_refine_diff_density_min -2.225
_refine_diff_density_rms 0.283
_refine_ls_extinction_coef 0.0177(14)
_refine_ls_extinction_expression Fc^*^=kFc[1+0.001xFc^2^\l^3^/sin(2\q)]^-1/4^
_refine_ls_extinction_method SHELXL
_refine_ls_goodness_of_fit_ref 1.037
_refine_ls_hydrogen_treatment constr
_refine_ls_matrix_type full
_refine_ls_number_parameters 341
_refine_ls_number_reflns 2860
_refine_ls_number_restraints 0
_refine_ls_restrained_S_all 1.032
_refine_ls_R_factor_all 0.0569
_refine_ls_R_factor_gt 0.0477
_refine_ls_shift/su_max 0.004
_refine_ls_shift/su_mean 0.000
_refine_ls_structure_factor_coef Fsqd
_refine_ls_weighting_details 'calc w=1/[\s^2^(Fo^2^)+(0.0730P)^2^+0.0000P] where P=(Fo^2^+2Fc^2^)/3'
_refine_ls_weighting_scheme calc
_refine_ls_wR_factor_gt 0.1150
_refine_ls_wR_factor_ref 0.1214
_reflns_number_gt 2430
_reflns_number_total 2860
_reflns_threshold_expression >2sigma(I)
_cod_data_source_file JSSC-2011-184-2966.cif
_cod_data_source_block 170r
_cod_original_sg_symbol_H-M P-1
_cod_database_code 1563115

loop_
_symmetry_equiv_pos_as_xyz
'x, y, z'
'-x, -y, -z'

loop_
_atom_site_label
_atom_site_type_symbol
_atom_site_fract_x
_atom_site_fract_y
_atom_site_fract_z
_atom_site_U_iso_or_equiv
_atom_site_adp_type
_atom_site_occupancy
_atom_site_symmetry_multiplicity
_atom_site_calc_flag
_atom_site_refinement_flags
_atom_site_disorder_assembly
_atom_site_disorder_group
Sr1 Sr 0.11865(10) 0.07341(7) 0.21942(4) 0.0094(2) Uani 1 1 d . . .
Sr2 Sr 0.51493(10) 0.38156(7) 0.10415(4) 0.0087(2) Uani 1 1 d . . .
Sr3 Sr 0.03967(10) -0.39978(7) 0.26883(4) 0.0093(2) Uani 1 1 d . . .
Sr4 Sr -0.36468(11) -0.02470(7) 0.37922(4) 0.0101(2) Uani 1 1 d . . .
O4 O 0.1202(8) 0.3466(6) 0.1499(4) 0.0115(11) Uani 1 1 d . . .
O2 O 0.0714(8) -0.2479(6) 0.1288(3) 0.0098(10) Uani 1 1 d . . .
O12 O 0.4277(8) 0.2270(5) 0.3194(3) 0.0075(9) Uani 1 1 d U . .
O21 O 0.0280(9) -0.0856(6) 0.3408(4) 0.0152(11) Uani 1 1 d . . .
O8 O 0.4370(8) -0.3633(5) 0.2418(3) 0.0074(10) Uani 1 1 d . . .
O15 O 0.3722(8) 0.3408(5) 0.4764(3) 0.0089(10) Uani 1 1 d . . .
O16 O 0.0967(8) 0.3239(5) 0.3562(3) 0.0078(10) Uani 1 1 d . . .
O6 O -0.2632(7) -0.3247(5) 0.1620(3) 0.0070(10) Uani 1 1 d . . .
O11 O 0.7304(8) 0.1367(5) 0.2436(3) 0.0091(10) Uani 1 1 d . . .
O14 O 0.3724(7) 0.5157(5) 0.3657(3) 0.0067(9) Uani 1 1 d U . .
O1 O 0.4069(8) -0.3270(5) 0.0843(3) 0.0086(10) Uani 1 1 d . . .
O18 O -0.0243(8) -0.3422(6) 0.4852(3) 0.0103(10) Uani 1 1 d . . .
O17 O -0.2983(7) -0.3321(5) 0.3705(3) 0.0059(9) Uani 1 1 d U . .
O20 O 0.3160(8) -0.1023(6) 0.4480(4) 0.0153(11) Uani 1 1 d . . .
O7 O -0.2065(8) -0.0669(5) 0.1174(4) 0.0113(11) Uani 1 1 d . . .
O19 O 0.7547(8) 0.2915(5) 0.3997(3) 0.0086(10) Uani 1 1 d . . .
O3 O 0.1495(8) -0.3072(6) -0.0289(4) 0.0144(11) Uani 1 1 d . . .
O13 O 0.6517(8) 0.4162(5) 0.2678(3) 0.0083(10) Uani 1 1 d . . .
O5 O 0.2008(8) 0.3120(6) -0.0050(3) 0.0111(10) Uani 1 1 d . . .
O9 O -0.4916(7) -0.1019(5) 0.2119(3) 0.0063(9) Uani 1 1 d U . .
O10 O 0.4757(9) 0.0891(6) 0.1121(4) 0.0166(12) Uani 1 1 d . . .
H1 H 0.4497 0.0778 0.0426 0.050 Uiso 1 1 d . . .
O22 O 0.0000 0.0000 0.5000 0.044(3) Uani 1 2 d S . .
B4 B -0.4730(13) -0.2732(8) 0.1790(6) 0.0095(16) Uani 1 1 d . . .
B9 B -0.2341(13) -0.3407(8) 0.4611(5) 0.0068(14) Uani 1 1 d U . .
B8 B 0.3226(12) 0.3535(8) 0.3785(5) 0.0045(14) Uani 1 1 d U . .
B1 B 0.2080(14) -0.2926(9) 0.0642(6) 0.0117(17) Uani 1 1 d . . .
B10 B -0.0381(13) 0.3195(8) 0.4222(5) 0.0077(15) Uani 1 1 d U . .
B6 B 0.6390(13) 0.2689(9) 0.3013(5) 0.0077(15) Uani 1 1 d . . .
B2 B 0.0611(13) 0.3210(9) 0.0626(6) 0.0113(17) Uani 1 1 d . . .
B3 B -0.1593(13) -0.2352(9) 0.1021(6) 0.0105(16) Uani 1 1 d . . .
B7 B 0.5366(12) 0.5556(8) 0.3102(5) 0.0058(14) Uani 1 1 d U . .
B5 B 0.6303(13) 0.0105(9) 0.1707(6) 0.0095(16) Uani 1 1 d . . .
B11 B 0.1218(12) -0.0656(8) 0.4272(5) 0.0057(14) Uani 1 1 d U . .
Li1 Li 0.649(2) 0.3165(14) 0.5258(8) 0.013(3) Uani 1 1 d . . .

loop_
_atom_site_aniso_label
_atom_site_aniso_U_11
_atom_site_aniso_U_22
_atom_site_aniso_U_33
_atom_site_aniso_U_23
_atom_site_aniso_U_13
_atom_site_aniso_U_12
Sr1 0.0100(4) 0.0058(3) 0.0112(4) 0.0002(2) -0.0016(3) -0.0044(2)
Sr2 0.0103(4) 0.0045(3) 0.0101(4) -0.0003(2) -0.0017(3) -0.0024(2)
Sr3 0.0097(4) 0.0069(3) 0.0108(4) 0.0011(2) -0.0013(3) -0.0007(2)
Sr4 0.0140(4) 0.0046(3) 0.0116(4) 0.0019(2) -0.0004(3) -0.0021(2)
O4 0.013(3) 0.008(2) 0.013(3) 0.0018(19) -0.002(2) -0.001(2)
O2 0.008(3) 0.014(2) 0.006(2) -0.0013(18) -0.004(2) -0.0057(19)
O12 0.0082(17) 0.0041(15) 0.0093(17) -0.0003(13) -0.0002(14) -0.0015(13)
O21 0.017(3) 0.015(2) 0.014(3) 0.007(2) -0.008(2) -0.007(2)
O8 0.007(2) 0.007(2) 0.008(2) 0.0028(18) -0.003(2) -0.0044(18)
O15 0.012(3) 0.008(2) 0.007(2) 0.0021(18) 0.001(2) -0.0030(18)
O16 0.008(3) 0.007(2) 0.007(2) -0.0006(18) -0.001(2) -0.0036(18)
O6 0.007(2) 0.004(2) 0.009(2) 0.0022(17) -0.004(2) 0.0004(18)
O11 0.009(3) 0.002(2) 0.015(3) -0.0003(19) -0.001(2) -0.0015(19)
O14 0.0080(17) 0.0031(15) 0.0085(17) -0.0002(13) 0.0009(14) -0.0011(13)
O1 0.011(3) 0.004(2) 0.010(2) -0.0002(18) 0.000(2) -0.0017(18)
O18 0.011(3) 0.012(2) 0.007(2) 0.0011(18) -0.003(2) -0.0030(19)
O17 0.0064(17) 0.0045(15) 0.0063(17) 0.0008(13) -0.0012(14) -0.0023(13)
O20 0.010(3) 0.012(2) 0.024(3) 0.008(2) -0.003(2) -0.003(2)
O7 0.017(3) 0.002(2) 0.016(3) 0.0011(19) 0.009(2) -0.0030(19)
O19 0.010(3) 0.006(2) 0.010(2) 0.0037(18) -0.001(2) 0.0012(18)
O3 0.011(3) 0.017(2) 0.015(3) 0.004(2) 0.000(2) -0.001(2)
O13 0.011(3) 0.004(2) 0.009(2) 0.0010(18) 0.001(2) 0.0005(18)
O5 0.009(3) 0.014(2) 0.008(3) -0.0041(19) -0.001(2) -0.001(2)
O9 0.0050(17) 0.0040(15) 0.0093(17) -0.0003(13) 0.0004(14) -0.0029(13)
O10 0.020(3) 0.012(2) 0.018(3) 0.006(2) -0.004(2) 0.002(2)
O22 0.069(8) 0.023(4) 0.038(6) -0.006(4) 0.038(6) 0.006(5)
B4 0.013(4) 0.002(3) 0.013(4) 0.000(3) 0.006(3) -0.002(3)
B9 0.008(2) 0.005(2) 0.007(2) 0.0000(16) 0.0010(17) 0.0001(16)
B8 0.005(2) 0.004(2) 0.005(2) 0.0013(16) 0.0009(17) -0.0007(16)
B1 0.018(5) 0.003(3) 0.014(4) 0.001(3) 0.006(4) -0.001(3)
B10 0.008(2) 0.006(2) 0.008(2) 0.0000(17) -0.0016(17) -0.0033(17)
B6 0.014(4) 0.003(3) 0.004(4) -0.002(3) -0.002(3) 0.000(3)
B2 0.012(4) 0.001(3) 0.020(5) 0.001(3) 0.003(4) -0.001(3)
B3 0.008(4) 0.010(3) 0.012(4) 0.000(3) -0.001(3) -0.001(3)
B7 0.006(2) 0.005(2) 0.007(2) 0.0009(16) -0.0003(17) -0.0018(16)
B5 0.011(4) 0.008(3) 0.010(4) 0.001(3) 0.003(3) 0.002(3)
B11 0.007(2) 0.003(2) 0.007(2) 0.0019(16) 0.0003(17) -0.0023(16)
Li1 0.016(7) 0.014(6) 0.008(6) 0.001(4) 0.000(5) 0.005(5)

loop_
_atom_type_symbol
_atom_type_description
_atom_type_scat_dispersion_real
_atom_type_scat_dispersion_imag
_atom_type_scat_source
Li Li -0.0003 0.0001 'International Tables Vol C Tables 4.2.6.8 and 6.1.1.4'
H H 0.0000 0.0000 'International Tables Vol C Tables 4.2.6.8 and 6.1.1.4'
B B 0.0013 0.0007 'International Tables Vol C Tables 4.2.6.8 and 6.1.1.4'
O O 0.0106 0.0060 'International Tables Vol C Tables 4.2.6.8 and 6.1.1.4'
Sr Sr -1.5307 3.2498 'International Tables Vol C Tables 4.2.6.8 and 6.1.1.4'

loop_
_geom_angle_atom_site_label_1
_geom_angle_atom_site_label_2
_geom_angle_atom_site_label_3
_geom_angle
_geom_angle_site_symmetry_1
_geom_angle_site_symmetry_3
O21 Sr1 O12 93.90(16) . .
O21 Sr1 O11 76.04(16) . 1_455
O12 Sr1 O11 124.36(15) . 1_455
O21 Sr1 O7 87.73(16) . .
O12 Sr1 O7 176.67(14) . .
O11 Sr1 O7 53.27(15) 1_455 .
O21 Sr1 O16 83.05(15) . .
O12 Sr1 O16 53.68(14) . .
O11 Sr1 O16 70.72(15) 1_455 .
O7 Sr1 O16 123.78(15) . .
O21 Sr1 O4 151.97(16) . .
O12 Sr1 O4 80.45(15) . .
O11 Sr1 O4 84.53(15) 1_455 .
O7 Sr1 O4 96.75(16) . .
O16 Sr1 O4 71.43(15) . .
O21 Sr1 O2 74.04(16) . .
O12 Sr1 O2 131.03(15) . .
O11 Sr1 O2 99.05(15) 1_455 .
O7 Sr1 O2 52.23(15) . .
O16 Sr1 O2 156.69(13) . .
O4 Sr1 O2 129.74(15) . .
O21 Sr1 O10 134.47(16) . .
O12 Sr1 O10 68.78(15) . .
O11 Sr1 O10 148.68(15) 1_455 .
O7 Sr1 O10 111.99(15) . .
O16 Sr1 O10 113.61(15) . .
O4 Sr1 O10 68.98(14) . .
O2 Sr1 O10 86.23(14) . .
O21 Sr1 O9 86.08(15) . 1_655
O12 Sr1 O9 65.39(14) . 1_655
O11 Sr1 O9 159.83(12) 1_455 1_655
O7 Sr1 O9 117.66(14) . 1_655
O16 Sr1 O9 116.82(15) . 1_655
O4 Sr1 O9 115.43(14) . 1_655
O2 Sr1 O9 66.53(14) . 1_655
O10 Sr1 O9 48.40(13) . 1_655
O21 Sr1 B8 89.47(17) . .
O12 Sr1 B8 26.41(16) . .
O11 Sr1 B8 98.03(17) 1_455 .
O7 Sr1 B8 150.91(17) . .
O16 Sr1 B8 27.31(16) . .
O4 Sr1 B8 73.25(17) . .
O2 Sr1 B8 152.51(17) . .
O10 Sr1 B8 90.27(17) . .
O9 Sr1 B8 90.99(16) 1_655 .
O21 Sr1 B5 78.93(18) . 1_455
O12 Sr1 B5 151.26(17) . 1_455
O11 Sr1 B5 26.93(17) 1_455 1_455
O7 Sr1 B5 26.50(17) . 1_455
O16 Sr1 B5 97.65(18) . 1_455
O4 Sr1 B5 92.85(17) . 1_455
O2 Sr1 B5 74.08(17) . 1_455
O10 Sr1 B5 134.68(18) . 1_455
O9 Sr1 B5 140.36(16) 1_655 1_455
B8 Sr1 B5 124.96(19) . 1_455
O21 Sr1 B3 76.34(19) . .
O12 Sr1 B3 158.16(17) . .
O11 Sr1 B3 72.80(17) 1_455 .
O7 Sr1 B3 25.16(17) . .
O16 Sr1 B3 141.40(17) . .
O4 Sr1 B3 117.14(19) . .
O2 Sr1 B3 27.66(17) . .
O10 Sr1 B3 104.05(18) . .
O9 Sr1 B3 94.14(17) 1_655 .
B8 Sr1 B3 164.51(18) . .
B5 Sr1 B3 46.78(19) 1_455 .
O13 Sr2 O5 144.86(15) . .
O13 Sr2 O10 84.82(16) . .
O5 Sr2 O10 81.40(18) . .
O13 Sr2 O3 98.42(17) . 2_655
O5 Sr2 O3 112.79(17) . 2_655
O10 Sr2 O3 86.68(17) . 2_655
O13 Sr2 O1 104.58(15) . 1_565
O5 Sr2 O1 80.14(16) . 1_565
O10 Sr2 O1 158.75(17) . 1_565
O3 Sr2 O1 110.19(15) 2_655 1_565
O13 Sr2 O4 91.59(16) . .
O5 Sr2 O4 53.64(15) . .
O10 Sr2 O4 75.11(16) . .
O3 Sr2 O4 158.36(16) 2_655 .
O1 Sr2 O4 85.47(14) 1_565 .
O13 Sr2 O8 54.54(14) . 1_565
O5 Sr2 O8 110.23(15) . 1_565
O10 Sr2 O8 125.40(15) . 1_565
O3 Sr2 O8 129.37(16) 2_655 1_565
O1 Sr2 O8 53.33(14) 1_565 1_565
O4 Sr2 O8 71.84(15) . 1_565
O13 Sr2 O6 68.68(15) . 1_665
O5 Sr2 O6 130.30(15) . 1_665
O10 Sr2 O6 148.30(17) . 1_665
O3 Sr2 O6 80.57(15) 2_655 1_665
O1 Sr2 O6 51.15(15) 1_565 1_665
O4 Sr2 O6 121.03(14) . 1_665
O8 Sr2 O6 51.06(13) 1_565 1_665
O13 Sr2 O1 148.87(15) . 2_655
O5 Sr2 O1 65.07(15) . 2_655
O10 Sr2 O1 95.63(15) . 2_655
O3 Sr2 O1 50.70(16) 2_655 2_655
O1 Sr2 O1 86.07(14) 1_565 2_655
O4 Sr2 O1 118.69(16) . 2_655
O8 Sr2 O1 138.36(13) 1_565 2_655
O6 Sr2 O1 98.39(13) 1_665 2_655
O13 Sr2 B4 73.4(2) . 1_665
O5 Sr2 B4 109.2(2) . 1_665
O10 Sr2 B4 154.68(19) . 1_665
O3 Sr2 B4 108.71(19) 2_655 1_665
O1 Sr2 B4 31.9(2) 1_565 1_665
O4 Sr2 B4 92.50(19) . 1_665
O8 Sr2 B4 29.73(16) 1_565 1_665
O6 Sr2 B4 29.39(18) 1_665 1_665
O1 Sr2 B4 109.69(18) 2_655 1_665
O13 Sr2 B2 117.5(2) . .
O5 Sr2 B2 27.69(19) . .
O10 Sr2 B2 77.79(19) . .
O3 Sr2 B2 138.8(2) 2_655 .
O1 Sr2 B2 80.97(18) 1_565 .
O4 Sr2 B2 26.0(2) . .
O8 Sr2 B2 89.75(19) 1_565 .
O6 Sr2 B2 129.42(17) 1_665 .
O1 Sr2 B2 92.77(19) 2_655 .
B4 Sr2 B2 100.8(2) 1_665 .
O13 Sr2 B7 27.31(17) . .
O5 Sr2 B7 128.18(18) . .
O10 Sr2 B7 103.33(18) . .
O3 Sr2 B7 119.0(2) 2_655 .
O1 Sr2 B7 80.25(17) 1_565 .
O4 Sr2 B7 77.37(18) . .
O8 Sr2 B7 27.71(16) 1_565 .
O6 Sr2 B7 59.72(16) 1_665 .
O1 Sr2 B7 158.10(16) 2_655 .
B4 Sr2 B7 51.8(2) 1_665 .
B2 Sr2 B7 101.8(2) . .
O13 Sr2 H1 107.55(11) . .
O5 Sr2 H1 65.19(11) . .
O10 Sr2 H1 23.16(13) . .
O3 Sr2 H1 79.25(12) 2_655 .
O1 Sr2 H1 144.70(12) 1_565 .
O4 Sr2 H1 79.45(10) . .
O8 Sr2 H1 144.72(9) 1_565 .
O6 Sr2 H1 158.66(10) 1_665 .
O1 Sr2 H1 73.90(9) 2_655 .
B4 Sr2 H1 171.89(16) 1_665 .
B2 Sr2 H1 71.52(14) . .
B7 Sr2 H1 126.15(13) . .
O4 Sr3 O6 92.08(16) 1_545 .
O4 Sr3 O8 75.49(16) 1_545 .
O6 Sr3 O8 123.84(14) . .
O4 Sr3 O21 156.76(15) 1_545 .
O6 Sr3 O21 81.58(16) . .
O8 Sr3 O21 89.46(16) . .
O4 Sr3 O2 84.05(15) 1_545 .
O6 Sr3 O2 53.30(15) . .
O8 Sr3 O2 70.85(15) . .
O21 Sr3 O2 74.20(15) . .
O4 Sr3 O14 84.01(16) 1_545 1_545
O6 Sr3 O14 174.79(14) . 1_545
O8 Sr3 O14 51.82(13) . 1_545
O21 Sr3 O14 100.69(16) . 1_545
O2 Sr3 O14 122.62(14) . 1_545
O4 Sr3 O17 130.34(15) 1_545 .
O6 Sr3 O17 71.86(14) . .
O8 Sr3 O17 152.04(15) . .
O21 Sr3 O17 68.86(15) . .
O2 Sr3 O17 116.91(14) . .
O14 Sr3 O17 113.32(14) 1_545 .
O4 Sr3 O16 69.25(14) 1_545 1_545
O6 Sr3 O16 131.46(14) . 1_545
O8 Sr3 O16 95.28(14) . 1_545
O21 Sr3 O16 130.79(15) . 1_545
O2 Sr3 O16 152.49(14) . 1_545
O14 Sr3 O16 50.10(13) 1_545 1_545
O17 Sr3 O16 86.66(13) . 1_545
O4 Sr3 O13 81.25(14) 1_545 1_445
O6 Sr3 O13 65.36(14) . 1_445
O8 Sr3 O13 155.02(13) . 1_445
O21 Sr3 O13 115.45(15) . 1_445
O2 Sr3 O13 115.93(15) . 1_445
O14 Sr3 O13 117.22(13) 1_545 1_445
O17 Sr3 O13 49.18(13) . 1_445
O16 Sr3 O13 67.65(13) 1_545 1_445
O4 Sr3 O18 132.61(14) 1_545 .
O6 Sr3 O18 117.35(14) . .
O8 Sr3 O18 110.27(15) . .
O21 Sr3 O18 69.04(14) . .
O2 Sr3 O18 143.17(14) . .
O14 Sr3 O18 67.86(13) 1_545 .
O17 Sr3 O18 46.38(14) . .
O16 Sr3 O18 63.41(13) 1_545 .
O13 Sr3 O18 79.20(13) 1_445 .
O4 Sr3 B3 89.48(18) 1_545 .
O6 Sr3 B3 25.86(17) . .
O8 Sr3 B3 98.33(17) . .
O21 Sr3 B3 75.06(19) . .
O2 Sr3 B3 27.52(17) . .
O14 Sr3 B3 150.13(17) 1_545 .
O17 Sr3 B3 93.03(17) . .
O16 Sr3 B3 150.94(18) 1_545 .
O13 Sr3 B3 90.33(17) 1_445 .
O18 Sr3 B3 133.08(17) . .
O4 Sr3 B7 76.51(18) 1_545 1_545
O6 Sr3 B7 149.20(16) . 1_545
O8 Sr3 B7 25.80(15) . 1_545
O21 Sr3 B7 97.63(18) . 1_545
O2 Sr3 B7 96.63(17) . 1_545
O14 Sr3 B7 26.18(15) 1_545 1_545
O17 Sr3 B7 136.73(17) . 1_545
O16 Sr3 B7 71.39(16) 1_545 1_545
O13 Sr3 B7 138.12(15) 1_445 1_545
O18 Sr3 B7 90.37(16) . 1_545
B3 Sr3 B7 124.07(19) . 1_545
O20 Sr4 O9 98.48(17) 1_455 .
O20 Sr4 O20 74.2(2) 1_455 2_556
O9 Sr4 O20 165.19(16) . 2_556
O20 Sr4 O17 80.54(15) 1_455 .
O9 Sr4 O17 86.20(15) . .
O20 Sr4 O17 104.84(15) 2_556 .
O20 Sr4 O21 148.63(16) 1_455 .
O9 Sr4 O21 91.92(16) . .
O20 Sr4 O21 100.97(17) 2_556 .
O17 Sr4 O21 70.67(15) . .
O20 Sr4 O19 120.57(16) 1_455 1_455
O9 Sr4 O19 103.63(14) . 1_455
O20 Sr4 O19 70.65(15) 2_556 1_455
O17 Sr4 O19 154.12(15) . 1_455
O21 Sr4 O19 84.95(15) . 1_455
O20 Sr4 O11 137.35(17) 1_455 1_455
O9 Sr4 O11 54.30(14) . 1_455
O20 Sr4 O11 123.08(15) 2_556 1_455
O17 Sr4 O11 123.11(14) . 1_455
O21 Sr4 O11 71.70(15) . 1_455
O19 Sr4 O11 52.68(14) 1_455 1_455
O20 Sr4 O12 90.50(15) 1_455 1_455
O9 Sr4 O12 68.50(14) . 1_455
O20 Sr4 O12 98.31(15) 2_556 1_455
O17 Sr4 O12 151.69(16) . 1_455
O21 Sr4 O12 120.80(14) . 1_455
O19 Sr4 O12 50.69(15) 1_455 1_455
O11 Sr4 O12 51.11(13) 1_455 1_455
O20 Sr4 O22 113.77(14) 1_455 .
O9 Sr4 O22 142.40(11) . .
O20 Sr4 O22 51.04(12) 2_556 .
O17 Sr4 O22 80.83(12) . .
O21 Sr4 O22 50.48(12) . .
O19 Sr4 O22 76.88(11) 1_455 .
O11 Sr4 O22 105.38(11) 1_455 .
O12 Sr4 O22 127.04(11) 1_455 .
O20 Sr4 B6 119.4(2) 1_455 1_455
O9 Sr4 B6 72.20(18) . 1_455
O20 Sr4 B6 99.85(18) 2_556 1_455
O17 Sr4 B6 151.96(18) . 1_455
O21 Sr4 B6 91.91(19) . 1_455
O19 Sr4 B6 32.01(19) 1_455 1_455
O11 Sr4 B6 28.91(17) 1_455 1_455
O12 Sr4 B6 29.49(19) 1_455 1_455
O22 Sr4 B6 105.35(17) . 1_455
O20 Sr4 B11 91.85(19) 1_455 2_556
O9 Sr4 B11 168.95(17) . 2_556
O20 Sr4 B11 24.46(17) 2_556 2_556
O17 Sr4 B11 91.66(17) . 2_556
O21 Sr4 B11 77.16(18) . 2_556
O19 Sr4 B11 74.07(17) 1_455 2_556
O11 Sr4 B11 119.21(17) 1_455 2_556
O12 Sr4 B11 115.58(17) 1_455 2_556
O22 Sr4 B11 26.76(14) . 2_556
B6 Sr4 B11 106.1(2) 1_455 2_556
O20 Sr4 B5 121.9(2) 1_455 1_455
O9 Sr4 B5 27.07(17) . 1_455
O20 Sr4 B5 150.04(17) 2_556 1_455
O17 Sr4 B5 102.89(17) . 1_455
O21 Sr4 B5 77.78(19) . 1_455
O19 Sr4 B5 79.46(18) 1_455 1_455
O11 Sr4 B5 27.66(17) 1_455 1_455
O12 Sr4 B5 59.46(17) 1_455 1_455
O22 Sr4 B5 124.16(15) . 1_455
B6 Sr4 B5 50.7(2) 1_455 1_455
B11 Sr4 B5 144.8(2) 2_556 1_455
B2 O4 Sr3 125.2(4) . 1_565
B2 O4 Sr1 112.7(4) . .
Sr3 O4 Sr1 112.92(18) 1_565 .
B2 O4 Sr2 88.2(4) . .
Sr3 O4 Sr2 107.58(18) 1_565 .
Sr1 O4 Sr2 104.90(17) . .
B1 O2 B3 121.1(6) . .
B1 O2 Sr3 122.0(4) . .
B3 O2 Sr3 98.7(4) . .
B1 O2 Sr1 114.0(4) . .
B3 O2 Sr1 94.4(4) . .
Sr3 O2 Sr1 101.74(16) . .
B8 O12 B6 115.1(5) . .
B8 O12 Sr1 101.4(4) . .
B6 O12 Sr1 134.0(4) . .
B8 O12 Sr4 124.6(4) . 1_655
B6 O12 Sr4 81.0(3) . 1_655
Sr1 O12 Sr4 101.27(15) . 1_655
B11 O21 Sr1 125.3(4) . .
B11 O21 Sr3 106.4(4) . .
Sr1 O21 Sr3 108.66(19) . .
B11 O21 Sr4 100.5(4) . .
Sr1 O21 Sr4 107.98(19) . .
Sr3 O21 Sr4 106.60(18) . .
B7 O8 B4 130.3(6) 1_545 1_655
B7 O8 Sr3 101.6(4) 1_545 .
B4 O8 Sr3 127.9(4) 1_655 .
B7 O8 Sr2 90.7(3) 1_545 1_545
B4 O8 Sr2 81.4(4) 1_655 1_545
Sr3 O8 Sr2 104.69(17) . 1_545
B9 O15 B8 125.5(6) 2_556 .
B9 O15 Li1 111.8(6) 2_556 .
B8 O15 Li1 122.7(5) . .
B10 O16 B8 122.3(6) . .
B10 O16 Sr1 120.1(4) . .
B8 O16 Sr1 97.7(3) . .
B10 O16 Sr3 112.7(4) . 1_565
B8 O16 Sr3 95.0(3) . 1_565
Sr1 O16 Sr3 105.17(16) . 1_565
B4 O6 B3 113.7(5) . .
B4 O6 Sr3 132.2(4) . .
B3 O6 Sr3 103.5(4) . .
B4 O6 Sr2 79.3(4) . 1_445
B3 O6 Sr2 125.6(4) . 1_445
Sr3 O6 Sr2 102.86(14) . 1_445
B6 O11 B5 129.1(6) . .
B6 O11 Sr1 130.5(4) . 1_655
B5 O11 Sr1 99.8(4) . 1_655
B6 O11 Sr4 83.0(4) . 1_655
B5 O11 Sr4 92.5(3) . 1_655
Sr1 O11 Sr4 104.20(16) 1_655 1_655
B8 O14 B7 124.5(5) . .
B8 O14 Li1 114.5(5) . 2_666
B7 O14 Li1 111.0(5) . 2_666
B8 O14 Sr3 104.9(4) . 1_565
B7 O14 Sr3 99.7(4) . 1_565
Li1 O14 Sr3 96.4(4) 2_666 1_565
B1 O1 B4 125.0(6) . 1_655
B1 O1 Sr2 121.6(4) . 1_545
B4 O1 Sr2 84.1(3) 1_655 1_545
B1 O1 Sr2 90.9(4) . 2_655
B4 O1 Sr2 138.7(4) 1_655 2_655
Sr2 O1 Sr2 93.93(14) 1_545 2_655
B9 O18 B10 117.6(6) . 2_556
B9 O18 Li1 159.3(5) . 2_656
B10 O18 Li1 81.4(5) 2_556 2_656
B9 O18 Sr3 86.6(4) . .
B10 O18 Sr3 155.7(4) 2_556 .
Li1 O18 Sr3 74.6(3) 2_656 .
B9 O17 B7 124.6(5) . 1_445
B9 O17 Sr4 103.4(4) . .
B7 O17 Sr4 114.0(4) 1_445 .
B9 O17 Sr3 106.9(4) . .
B7 O17 Sr3 100.6(3) 1_445 .
Sr4 O17 Sr3 105.94(14) . .
B11 O20 Li1 115.1(6) . 2_656
B11 O20 Sr4 127.4(4) . 1_655
Li1 O20 Sr4 108.3(4) 2_656 1_655
B11 O20 Sr4 101.8(4) . 2_556
Li1 O20 Sr4 91.0(4) 2_656 2_556
Sr4 O20 Sr4 105.8(2) 1_655 2_556
B3 O7 B5 126.5(5) . 1_455
B3 O7 Sr1 103.6(5) . .
B5 O7 Sr1 99.4(4) 1_455 .
B10 O19 B6 127.3(5) 1_655 .
B10 O19 Li1 100.4(6) 1_655 .
B6 O19 Li1 131.9(6) . .
B10 O19 Sr4 113.6(4) 1_655 1_655
B6 O19 Sr4 81.4(3) . 1_655
Li1 O19 Sr4 85.3(4) . 1_655
B1 O3 B2 121.7(6) . 2
B1 O3 Sr2 102.9(5) . 2_655
B2 O3 Sr2 132.9(5) 2 2_655
B6 O13 B7 119.5(5) . .
B6 O13 Sr2 111.9(4) . .
B7 O13 Sr2 101.2(4) . .
B6 O13 Sr3 123.7(4) . 1_665
B7 O13 Sr3 94.7(4) . 1_665
Sr2 O13 Sr3 102.07(14) . 1_665
B2 O5 B3 125.6(6) . 2
B2 O5 Sr2 95.5(5) . .
B3 O5 Sr2 136.2(4) 2 .
B4 O9 B5 118.6(5) . 1_455
B4 O9 Sr4 110.6(4) . .
B5 O9 Sr4 101.7(4) 1_455 .
B4 O9 Sr1 125.5(4) . 1_455
B5 O9 Sr1 97.9(4) 1_455 1_455
Sr4 O9 Sr1 98.70(14) . 1_455
B5 O10 Sr2 120.9(4) . .
B5 O10 Sr1 97.6(4) . .
Sr2 O10 Sr1 104.69(17) . .
B5 O10 H1 132.0(5) . .
Sr2 O10 H1 81.9(3) . .
Sr1 O10 H1 118.0(4) . .
B11 O22 B11 180.0(4) 2_556 .
B11 O22 Sr4 91.8(3) 2_556 2_556
B11 O22 Sr4 88.2(3) . 2_556
B11 O22 Sr4 88.2(3) 2_556 .
B11 O22 Sr4 91.8(3) . .
Sr4 O22 Sr4 180.0 2_556 .
O9 B4 O6 114.7(6) . .
O9 B4 O8 110.2(5) . 1_455
O6 B4 O8 110.5(6) . 1_455
O9 B4 O1 110.7(6) . 1_455
O6 B4 O1 103.4(5) . 1_455
O8 B4 O1 107.0(6) 1_455 1_455
O9 B4 Sr2 173.4(6) . 1_445
O6 B4 Sr2 71.3(3) . 1_445
O8 B4 Sr2 68.9(3) 1_455 1_445
O1 B4 Sr2 64.1(3) 1_455 1_445
O9 B4 Sr4 45.4(3) . .
O6 B4 Sr4 97.9(4) . .
O8 B4 Sr4 78.9(4) 1_455 .
O1 B4 Sr4 153.9(4) 1_455 .
Sr2 B4 Sr4 138.7(3) 1_445 .
O15 B9 O18 120.8(7) 2_556 .
O15 B9 O17 120.7(7) 2_556 .
O18 B9 O17 118.5(6) . .
O15 B9 Li1 41.0(4) 2_556 2_556
O18 B9 Li1 161.2(6) . 2_556
O17 B9 Li1 79.7(5) . 2_556
O15 B9 Sr4 101.4(4) 2_556 .
O18 B9 Sr4 112.5(4) . .
O17 B9 Sr4 51.8(3) . .
Li1 B9 Sr4 74.2(3) 2_556 .
O15 B9 Sr3 166.8(5) 2_556 .
O18 B9 Sr3 69.7(3) . .
O17 B9 Sr3 50.1(3) . .
Li1 B9 Sr3 129.1(4) 2_556 .
Sr4 B9 Sr3 79.91(16) . .
O12 B8 O14 114.0(5) . .
O12 B8 O16 107.1(6) . .
O14 B8 O16 107.8(5) . .
O12 B8 O15 109.0(5) . .
O14 B8 O15 110.1(6) . .
O16 B8 O15 108.6(5) . .
O12 B8 Sr1 52.2(3) . .
O14 B8 Sr1 124.0(4) . .
O16 B8 Sr1 55.0(3) . .
O15 B8 Sr1 125.8(4) . .
O12 B8 Sr3 115.3(4) . 1_565
O14 B8 Sr3 50.4(3) . 1_565
O16 B8 Sr3 59.0(3) . 1_565
O15 B8 Sr3 135.7(4) . 1_565
Sr1 B8 Sr3 84.23(19) . 1_565
O1 B1 O2 123.3(7) . .
O1 B1 O3 115.4(6) . .
O2 B1 O3 121.3(7) . .
O1 B1 Sr2 63.8(4) . 2_655
O2 B1 Sr2 172.7(6) . 2_655
O3 B1 Sr2 51.6(3) . 2_655
O16 B10 O19 121.0(7) . 1_455
O16 B10 O18 122.9(7) . 2_556
O19 B10 O18 116.1(6) 1_455 2_556
O16 B10 Li1 169.4(6) . 1_455
O19 B10 Li1 48.9(4) 1_455 1_455
O18 B10 Li1 67.3(5) 2_556 1_455
O11 B6 O13 112.9(5) . .
O11 B6 O12 111.0(6) . .
O13 B6 O12 112.9(6) . .
O11 B6 O19 107.7(6) . .
O13 B6 O19 109.7(6) . .
O12 B6 O19 101.9(5) . .
O11 B6 Sr4 68.1(3) . 1_655
O13 B6 Sr4 176.2(6) . 1_655
O12 B6 Sr4 69.5(3) . 1_655
O19 B6 Sr4 66.6(3) . 1_655
O11 B6 Sr2 83.3(4) . .
O13 B6 Sr2 44.4(3) . .
O12 B6 Sr2 96.3(4) . .
O19 B6 Sr2 153.3(4) . .
Sr4 B6 Sr2 139.1(3) 1_655 .
O4 B2 O5 122.4(7) . .
O4 B2 O3 123.1(7) . 2
O5 B2 O3 114.4(7) . 2
O4 B2 Sr2 65.8(4) . .
O5 B2 Sr2 56.8(4) . .
O3 B2 Sr2 169.2(5) 2 .
O4 B2 Sr1 46.8(3) . .
O5 B2 Sr1 119.2(4) . .
O3 B2 Sr1 106.6(4) 2 .
Sr2 B2 Sr1 84.0(2) . .
O7 B3 O6 113.6(6) . .
O7 B3 O5 111.3(6) . 2
O6 B3 O5 111.0(6) . 2
O7 B3 O2 107.6(6) . .
O6 B3 O2 104.3(6) . .
O5 B3 O2 108.6(5) 2 .
O7 B3 Sr3 121.1(5) . .
O6 B3 Sr3 50.6(3) . .
O5 B3 Sr3 127.5(4) 2 .
O2 B3 Sr3 53.8(3) . .
O7 B3 Sr1 51.3(4) . .
O6 B3 Sr1 112.1(5) . .
O5 B3 Sr1 136.8(4) 2 .
O2 B3 Sr1 58.0(3) . .
Sr3 B3 Sr1 80.6(2) . .
O8 B7 O13 111.7(5) 1_565 .
O8 B7 O14 106.3(6) 1_565 .
O13 B7 O14 113.9(5) . .
O8 B7 O17 110.1(5) 1_565 1_665
O13 B7 O17 104.5(5) . 1_665
O14 B7 O17 110.5(5) . 1_665
O8 B7 Li1 104.7(5) 1_565 2_666
O13 B7 Li1 141.3(5) . 2_666
O14 B7 Li1 40.0(4) . 2_666
O17 B7 Li1 74.1(4) 1_665 2_666
O8 B7 Sr2 61.5(3) 1_565 .
O13 B7 Sr2 51.5(3) . .
O14 B7 Sr2 117.1(5) . .
O17 B7 Sr2 132.1(4) 1_665 .
Li1 B7 Sr2 152.3(4) 2_666 .
O8 B7 Sr3 52.6(3) 1_565 1_565
O13 B7 Sr3 124.4(5) . 1_565
O14 B7 Sr3 54.1(3) . 1_565
O17 B7 Sr3 131.1(4) 1_665 1_565
Li1 B7 Sr3 69.4(3) 2_666 1_565
Sr2 B7 Sr3 83.9(2) . 1_565
O8 B7 Sr3 100.3(4) 1_565 1_665
O13 B7 Sr3 59.8(3) . 1_665
O14 B7 Sr3 152.8(5) . 1_665
O17 B7 Sr3 52.9(3) 1_665 1_665
Li1 B7 Sr3 126.5(4) 2_666 1_665
Sr2 B7 Sr3 80.93(17) . 1_665
Sr3 B7 Sr3 152.8(2) 1_565 1_665
O7 B5 O11 107.0(6) 1_655 .
O7 B5 O9 113.4(5) 1_655 1_655
O11 B5 O9 109.9(6) . 1_655
O7 B5 O10 111.6(6) 1_655 .
O11 B5 O10 108.8(5) . .
O9 B5 O10 106.2(6) 1_655 .
O7 B5 Sr4 117.2(5) 1_655 1_655
O11 B5 Sr4 59.8(3) . 1_655
O9 B5 Sr4 51.2(3) 1_655 1_655
O10 B5 Sr4 131.1(4) . 1_655
O7 B5 Sr1 54.1(4) 1_655 1_655
O11 B5 Sr1 53.3(3) . 1_655
O9 B5 Sr1 122.4(5) 1_655 1_655
O10 B5 Sr1 131.2(4) . 1_655
Sr4 B5 Sr1 83.0(2) 1_655 1_655
O7 B5 Sr1 154.0(5) 1_655 .
O11 B5 Sr1 99.0(4) . .
O9 B5 Sr1 57.2(3) 1_655 .
O10 B5 Sr1 56.5(3) . .
Sr4 B5 Sr1 77.37(16) 1_655 .
Sr1 B5 Sr1 151.8(3) 1_655 .
O20 B11 O21 125.5(6) . .
O20 B11 O22 118.1(6) . .
O21 B11 O22 116.4(6) . .
O20 B11 Li1 39.2(4) . 2_656
O21 B11 Li1 118.4(5) . 2_656
O22 B11 Li1 109.7(4) . 2_656
O20 B11 Sr4 53.7(4) . 2_556
O21 B11 Sr4 172.0(5) . 2_556
O22 B11 Sr4 65.0(3) . 2_556
Li1 B11 Sr4 66.5(3) 2_656 2_556
O20 B11 Sr4 172.4(5) . .
O21 B11 Sr4 54.9(4) . .
O22 B11 Sr4 62.2(3) . .
Li1 B11 Sr4 133.2(4) 2_656 .
Sr4 B11 Sr4 127.2(2) 2_556 .
O20 B11 Sr3 93.1(4) . .
O21 B11 Sr3 50.4(3) . .
O22 B11 Sr3 129.2(4) . .
Li1 B11 Sr3 69.2(3) 2_656 .
Sr4 B11 Sr3 135.5(2) 2_556 .
Sr4 B11 Sr3 81.89(19) . .
O15 Li1 O20 110.8(7) . 2_656
O15 Li1 O14 94.5(6) . 2_666
O20 Li1 O14 114.1(6) 2_656 2_666
O15 Li1 O19 90.7(6) . .
O20 Li1 O19 102.0(6) 2_656 .
O14 Li1 O19 138.7(7) 2_666 .
O15 Li1 O18 149.2(6) . 2_656
O20 Li1 O18 89.9(5) 2_656 2_656
O14 Li1 O18 97.5(6) 2_666 2_656
O19 Li1 O18 62.0(4) . 2_656
O15 Li1 B10 119.9(6) . 1_655
O20 Li1 B10 98.1(5) 2_656 1_655
O14 Li1 B10 120.4(6) 2_666 1_655
O19 Li1 B10 30.7(3) . 1_655
O18 Li1 B10 31.3(3) 2_656 1_655
O15 Li1 B9 27.2(3) . 2_556
O20 Li1 B9 99.2(5) 2_656 2_556
O14 Li1 B9 76.8(4) 2_666 2_556
O19 Li1 B9 117.6(6) . 2_556
O18 Li1 B9 170.6(6) 2_656 2_556
B10 Li1 B9 147.1(6) 1_655 2_556
O15 Li1 B11 136.0(6) . 2_656
O20 Li1 B11 25.7(3) 2_656 2_656
O14 Li1 B11 109.5(6) 2_666 2_656
O19 Li1 B11 94.2(5) . 2_656
O18 Li1 B11 64.9(3) 2_656 2_656
B10 Li1 B11 79.4(4) 1_655 2_656
B9 Li1 B11 123.8(5) 2_556 2_656
O15 Li1 B7 80.5(4) . 2_666
O20 Li1 B7 95.6(5) 2_656 2_666
O14 Li1 B7 28.9(3) 2_666 2_666
O19 Li1 B7 162.2(6) . 2_666
O18 Li1 B7 121.2(6) 2_656 2_666
B10 Li1 B7 148.7(6) 1_655 2_666
B9 Li1 B7 56.0(3) 2_556 2_666
B11 Li1 B7 102.9(4) 2_656 2_666
O15 Li1 Sr4 85.3(5) . 1_655
O20 Li1 Sr4 52.5(3) 2_656 1_655
O14 Li1 Sr4 164.7(6) 2_666 1_655
O19 Li1 Sr4 56.6(3) . 1_655
O18 Li1 Sr4 90.2(4) 2_656 1_655
B10 Li1 Sr4 72.2(3) 1_655 1_655
B9 Li1 Sr4 97.0(4) 2_556 1_655
B11 Li1 Sr4 62.1(3) 2_656 1_655
B7 Li1 Sr4 136.9(5) 2_666 1_655
O15 Li1 Sr3 141.6(5) . 2_656
O20 Li1 Sr3 78.6(4) 2_656 2_656
O14 Li1 Sr3 50.0(3) 2_666 2_656
O19 Li1 Sr3 124.7(5) . 2_656
O18 Li1 Sr3 62.7(3) 2_656 2_656
B10 Li1 Sr3 94.0(4) 1_655 2_656
B9 Li1 Sr3 116.8(4) 2_556 2_656
B11 Li1 Sr3 62.8(3) 2_656 2_656
B7 Li1 Sr3 61.3(3) 2_666 2_656
Sr4 Li1 Sr3 124.7(4) 1_655 2_656
O15 Li1 Sr4 78.6(4) . 2_556
O20 Li1 Sr4 41.1(3) 2_656 2_556
O14 Li1 Sr4 92.7(4) 2_666 2_556
O19 Li1 Sr4 128.4(5) . 2_556
O18 Li1 Sr4 128.7(4) 2_656 2_556
B10 Li1 Sr4 137.8(4) 1_655 2_556
B9 Li1 Sr4 59.6(3) 2_556 2_556
B11 Li1 Sr4 64.3(3) 2_656 2_556
B7 Li1 Sr4 65.2(3) 2_666 2_556
Sr4 Li1 Sr4 72.2(2) 1_655 2_556
Sr3 Li1 Sr4 88.1(3) 2_656 2_556

loop_
_geom_bond_atom_site_label_1
_geom_bond_atom_site_label_2
_geom_bond_distance
_geom_bond_site_symmetry_2
Sr1 O21 2.546(5) .
Sr1 O12 2.583(5) .
Sr1 O11 2.608(5) 1_455
Sr1 O7 2.633(6) .
Sr1 O16 2.649(5) .
Sr1 O4 2.708(5) .
Sr1 O2 2.790(5) .
Sr1 O10 2.913(5) .
Sr1 O9 2.937(5) 1_655
Sr1 B8 3.204(8) .
Sr1 B5 3.207(9) 1_455
Sr1 B3 3.282(9) .
Sr2 O13 2.493(5) .
Sr2 O5 2.501(6) .
Sr2 O10 2.508(5) .
Sr2 O3 2.541(5) 2_655
Sr2 O1 2.634(4) 1_565
Sr2 O4 2.715(5) .
Sr2 O8 2.748(5) 1_565
Sr2 O6 2.807(5) 1_665
Sr2 O1 2.834(5) 2_655
Sr2 B4 2.912(7) 1_665
Sr2 B2 2.976(9) .
Sr2 B7 3.126(8) .
Sr2 H1 2.5719(9) .
Sr3 O4 2.584(5) 1_545
Sr3 O6 2.600(5) .
Sr3 O8 2.652(5) .
Sr3 O21 2.667(5) .
Sr3 O2 2.669(5) .
Sr3 O14 2.688(5) 1_545
Sr3 O17 2.747(4) .
Sr3 O16 2.901(4) 1_545
Sr3 O13 2.934(5) 1_445
Sr3 O18 3.217(5) .
Sr3 B3 3.269(8) .
Sr3 B7 3.271(8) 1_545
Sr4 O20 2.503(5) 1_455
Sr4 O9 2.525(5) .
Sr4 O20 2.583(6) 2_556
Sr4 O17 2.618(4) .
Sr4 O21 2.676(6) .
Sr4 O19 2.727(5) 1_455
Sr4 O11 2.745(5) 1_455
Sr4 O12 2.786(5) 1_455
Sr4 O22 2.8451(11) .
Sr4 B6 2.937(7) 1_455
Sr4 B11 3.137(8) 2_556
Sr4 B5 3.172(8) 1_455
O4 B2 1.305(11) .
O4 Sr3 2.584(5) 1_565
O2 B1 1.353(9) .
O2 B3 1.528(10) .
O12 B8 1.454(8) .
O12 B6 1.464(9) .
O12 Sr4 2.786(5) 1_655
O21 B11 1.363(10) .
O8 B7 1.453(9) 1_545
O8 B4 1.461(8) 1_655
O8 Sr2 2.748(5) 1_545
O15 B9 1.334(8) 2_556
O15 B8 1.494(9) .
O15 Li1 1.915(14) .
O16 B10 1.363(9) .
O16 B8 1.483(9) .
O16 Sr3 2.901(4) 1_565
O6 B4 1.454(9) .
O6 B3 1.467(9) .
O6 Sr2 2.807(5) 1_445
O11 B6 1.431(8) .
O11 B5 1.474(10) .
O11 Sr1 2.608(5) 1_655
O11 Sr4 2.745(5) 1_655
O14 B8 1.456(8) .
O14 B7 1.464(8) .
O14 Li1 1.945(13) 2_666
O14 Sr3 2.688(5) 1_565
O1 B1 1.349(10) .
O1 B4 1.545(10) 1_655
O1 Sr2 2.634(4) 1_545
O1 Sr2 2.834(5) 2_655
O18 B9 1.380(10) .
O18 B10 1.385(10) 2_556
O18 Li1 2.455(14) 2_656
O17 B9 1.399(9) .
O17 B7 1.536(9) 1_445
O20 B11 1.327(10) .
O20 Li1 1.937(13) 2_656
O20 Sr4 2.503(5) 1_655
O20 Sr4 2.583(6) 2_556
O7 B3 1.435(9) .
O7 B5 1.450(9) 1_455
O19 B10 1.365(10) 1_655
O19 B6 1.574(10) .
O19 Li1 2.016(12) .
O19 Sr4 2.727(5) 1_655
O3 B1 1.392(11) .
O3 B2 1.414(11) 2
O3 Sr2 2.541(5) 2_655
O13 B6 1.431(8) .
O13 B7 1.462(8) .
O13 Sr3 2.934(5) 1_665
O5 B2 1.389(9) .
O5 B3 1.470(10) 2
O9 B4 1.444(8) .
O9 B5 1.474(8) 1_455
O9 Sr1 2.937(5) 1_455
O10 B5 1.524(9) .
O10 H1 1.022(5) .
O22 B11 1.413(7) 2_556
O22 B11 1.413(7) .
O22 Sr4 2.8451(11) 2_556
B4 O8 1.461(8) 1_455
B4 O1 1.545(10) 1_455
B4 Sr2 2.912(7) 1_445
B9 O15 1.334(8) 2_556
B9 Li1 2.710(15) 2_556
B8 Sr3 3.370(7) 1_565
B1 Sr2 3.158(8) 2_655
B10 O19 1.365(10) 1_455
B10 O18 1.385(10) 2_556
B10 Li1 2.631(14) 1_455
B6 Sr4 2.937(7) 1_655
B2 O3 1.414(11) 2
B3 O5 1.470(10) 2
B7 O8 1.453(9) 1_565
B7 O17 1.536(9) 1_665
B7 Li1 2.823(14) 2_666
B7 Sr3 3.271(8) 1_565
B7 Sr3 3.384(8) 1_665
B5 O7 1.450(9) 1_655
B5 O9 1.474(8) 1_655
B5 Sr4 3.172(8) 1_655
B5 Sr1 3.207(9) 1_655
B11 Li1 2.773(14) 2_656
B11 Sr4 3.137(8) 2_556
Li1 O20 1.937(13) 2_656
Li1 O14 1.945(13) 2_666
Li1 O18 2.455(14) 2_656
Li1 B10 2.631(14) 1_655
Li1 B9 2.710(15) 2_556
Li1 B11 2.773(14) 2_656
Li1 B7 2.823(14) 2_666
Li1 Sr4 3.256(12) 1_655
Li1 Sr3 3.489(13) 2_656
Li1 Sr4 3.614(12) 2_556
